data_4120601
loop_
_publ_author_name
'Tereniak, Stephen J.'
'Carlson, Rebecca K.'
'Clouston, Laura J.'
'Young, Jr, Victor G'
'Bill, Eckhard'
'Maurice, R\'emi'
'Chen, Yu-Sheng'
'Kim, Hyun Jung'
'Gagliardi, Laura'
'Lu, Connie C.'

_publ_section_title
;
 Role of the metal in the bonding and properties of bimetallic complexes
 involving manganese, iron, and cobalt.
;
_journal_issue 5
_journal_name_full 'Journal of the American Chemical Society'
_journal_page_first 1842
_journal_page_last 1855
_journal_paper_doi 10.1021/ja409016w
_journal_volume 136
_journal_year 2014
_chemical_formula_moiety 'C21 H24 Cl Co2 N7'
_chemical_formula_sum 'C21 H24 Cl Co2 N7'
_chemical_formula_weight 527.78
_chemical_name_common (PPL)CoCoCl
_chemical_name_systematic
; 
 ? 
;
_space_group_IT_number 19
_symmetry_cell_setting orthorhombic
_symmetry_space_group_name_Hall 'P 2ac 2ab'
_symmetry_space_group_name_H-M 'P 21 21 21'
_atom_sites_solution_hydrogens geom
_atom_sites_solution_primary direct
_atom_sites_solution_secondary difmap
_audit_creation_method SHELXL-97
_cell_angle_alpha 90.00
_cell_angle_beta 90.00
_cell_angle_gamma 90.00
_cell_formula_units_Z 4
_cell_length_a 9.5866(7)
_cell_length_b 14.8453(11)
_cell_length_c 14.9574(11)
_cell_measurement_reflns_used 9971
_cell_measurement_temperature 123(2)
_cell_measurement_theta_max 27.60
_cell_measurement_theta_min 2.52
_cell_volume 2128.7(3)
_computing_cell_refinement 'Bruker APEX-II'
_computing_data_collection 'Bruker APEX-II'
_computing_data_reduction 'Bruker APEX-II'
_computing_molecular_graphics POV-Ray
_computing_structure_refinement 'SHELXL-97 (Sheldrick, 2008)'
_computing_structure_solution 'SHELXS-97 (Sheldrick, 2008)'
_diffrn_ambient_temperature 123(2)
_diffrn_measured_fraction_theta_full 0.996
_diffrn_measured_fraction_theta_max 0.996
_diffrn_measurement_device_type 'Bruker APEX-II CCD'
_diffrn_measurement_method 'omega scans per phi'
_diffrn_radiation_monochromator graphite
_diffrn_radiation_source 'fine-focus sealed tube'
_diffrn_radiation_type MoK\a
_diffrn_radiation_wavelength 0.71073
_diffrn_reflns_av_R_equivalents 0.0282
_diffrn_reflns_av_sigmaI/netI 0.0192
_diffrn_reflns_limit_h_max 12
_diffrn_reflns_limit_h_min -12
_diffrn_reflns_limit_k_max 19
_diffrn_reflns_limit_k_min -19
_diffrn_reflns_limit_l_max 19
_diffrn_reflns_limit_l_min -19
_diffrn_reflns_number 25021
_diffrn_reflns_theta_full 27.62
_diffrn_reflns_theta_max 27.62
_diffrn_reflns_theta_min 1.93
_exptl_absorpt_coefficient_mu 1.708
_exptl_absorpt_correction_T_max 0.7263
_exptl_absorpt_correction_T_min 0.5482
_exptl_absorpt_correction_type multi-scan
_exptl_absorpt_process_details 'C21 H24 Cl Co2 N7'
_exptl_crystal_colour green-brown
_exptl_crystal_density_diffrn 1.647
_exptl_crystal_density_method 'not measured'
_exptl_crystal_description block
_exptl_crystal_F_000 1080
_exptl_crystal_size_max 0.40
_exptl_crystal_size_mid 0.40
_exptl_crystal_size_min 0.20
_refine_diff_density_max 0.281
_refine_diff_density_min -0.233
_refine_diff_density_rms 0.049
_refine_ls_abs_structure_details 'Flack H D (1983), Acta Cryst. A39, 876-881'
_refine_ls_abs_structure_Flack -0.002(8)
_refine_ls_extinction_method none
_refine_ls_goodness_of_fit_ref 1.009
_refine_ls_hydrogen_treatment constr
_refine_ls_matrix_type full
_refine_ls_number_parameters 280
_refine_ls_number_reflns 4930
_refine_ls_number_restraints 0
_refine_ls_restrained_S_all 1.009
_refine_ls_R_factor_all 0.0196
_refine_ls_R_factor_gt 0.0186
_refine_ls_shift/su_max 0.001
_refine_ls_shift/su_mean 0.000
_refine_ls_structure_factor_coef Fsqd
_refine_ls_weighting_details 'calc w=1/[\s^2^(Fo^2^)+(0.0307P)^2^+0.2973P] where P=(Fo^2^+2Fc^2^)/3'
_refine_ls_weighting_scheme calc
_refine_ls_wR_factor_gt 0.0477
_refine_ls_wR_factor_ref 0.0483
_reflns_number_gt 4782
_reflns_number_total 4930
_reflns_threshold_expression >2sigma(I)
_cod_data_source_file ja409016w_si_001.cif
_cod_data_source_block 12127_2m_compound1
_cod_original_sg_symbol_H-M P2(1)2(1)2(1)
_cod_database_code 4120601

loop_
_symmetry_equiv_pos_as_xyz
'x, y, z'
'x+1/2, -y+1/2, -z'
'-x, y+1/2, -z+1/2'
'-x+1/2, -y, z+1/2'

loop_
_atom_site_label
_atom_site_type_symbol
_atom_site_fract_x
_atom_site_fract_y
_atom_site_fract_z
_atom_site_U_iso_or_equiv
_atom_site_adp_type
_atom_site_occupancy
_atom_site_symmetry_multiplicity
_atom_site_calc_flag
_atom_site_refinement_flags
Co1 Co 0.33830(2) 0.914092(13) 0.009452(14) 0.01253(5) Uani 1 1 d .
Co2 Co 0.12910(2) 0.998083(14) 0.064772(13) 0.01238(5) Uani 1 1 d .
Cl1 Cl -0.07080(4) 1.07165(3) 0.11946(3) 0.01859(8) Uani 1 1 d .
N1 N 0.50856(14) 0.84760(9) -0.03411(9) 0.0164(3) Uani 1 1 d .
C1 C 0.49206(18) 0.75440(11) 0.00011(13) 0.0202(3) Uani 1 1 d .
H1A H 0.5836 0.7236 0.0003 0.024 Uiso 1 1 calc R
H1B H 0.4283 0.7203 -0.0394 0.024 Uiso 1 1 calc R
C2 C 0.43269(19) 0.75667(11) 0.09538(12) 0.0199(4) Uani 1 1 d .
H2A H 0.3963 0.6966 0.1120 0.024 Uiso 1 1 calc R
H2B H 0.5066 0.7735 0.1385 0.024 Uiso 1 1 calc R
N2 N 0.32047(15) 0.82314(9) 0.09720(9) 0.0171(3) Uani 1 1 d .
C3 C 0.24759(17) 0.83748(11) 0.17205(11) 0.0152(3) Uani 1 1 d .
C4 C 0.26608(19) 0.78648(12) 0.25230(12) 0.0201(4) Uani 1 1 d .
H4A H 0.3365 0.7415 0.2553 0.024 Uiso 1 1 calc R
C5 C 0.1827(2) 0.80232(13) 0.32456(12) 0.0245(4) Uani 1 1 d .
H5A H 0.1948 0.7686 0.3780 0.029 Uiso 1 1 calc R
C6 C 0.0796(2) 0.86839(14) 0.31924(13) 0.0294(4) Uani 1 1 d .
H6A H 0.0192 0.8795 0.3684 0.035 Uiso 1 1 calc R
C7 C 0.0671(2) 0.91721(13) 0.24138(12) 0.0242(4) Uani 1 1 d .
H7A H -0.0032 0.9622 0.2386 0.029 Uiso 1 1 calc R
N3 N 0.14916(14) 0.90500(9) 0.16833(9) 0.0153(3) Uani 1 1 d .
C8 C 0.62812(17) 0.89598(11) 0.00628(12) 0.0198(3) Uani 1 1 d .
H8A H 0.7134 0.8836 -0.0290 0.024 Uiso 1 1 calc R
H8B H 0.6436 0.8736 0.0678 0.024 Uiso 1 1 calc R
C9 C 0.60176(15) 0.99780(12) 0.00887(11) 0.0184(3) Uani 1 1 d .
H9A H 0.6646 1.0266 0.0530 0.022 Uiso 1 1 calc R
H9B H 0.6205 1.0245 -0.0506 0.022 Uiso 1 1 calc R
N4 N 0.45631(13) 1.01306(9) 0.03404(9) 0.0154(3) Uani 1 1 d .
C10 C 0.41087(16) 1.09571(11) 0.05300(10) 0.0143(3) Uani 1 1 d .
C11 C 0.49820(17) 1.17315(11) 0.05795(11) 0.0178(3) Uani 1 1 d .
H11A H 0.5952 1.1676 0.0463 0.021 Uiso 1 1 calc R
C12 C 0.44353(19) 1.25527(11) 0.07935(12) 0.0215(4) Uani 1 1 d .
H12A H 0.5023 1.3067 0.0832 0.026 Uiso 1 1 calc R
C13 C 0.29998(19) 1.26322(12) 0.09560(12) 0.0222(4) Uani 1 1 d .
H13A H 0.2597 1.3197 0.1105 0.027 Uiso 1 1 calc R
C14 C 0.21921(18) 1.18686(11) 0.08929(11) 0.0163(3) Uani 1 1 d .
H14A H 0.1219 1.1926 0.0999 0.020 Uiso 1 1 calc R
N5 N 0.26932(13) 1.10413(9) 0.06899(9) 0.0133(3) Uani 1 1 d .
C15 C 0.50364(18) 0.85451(12) -0.13283(11) 0.0200(4) Uani 1 1 d .
H15A H 0.5582 0.8046 -0.1594 0.024 Uiso 1 1 calc R
H15B H 0.5470 0.9120 -0.1517 0.024 Uiso 1 1 calc R
C16 C 0.35375(18) 0.85047(12) -0.16767(11) 0.0201(3) Uani 1 1 d .
H16A H 0.3489 0.8768 -0.2284 0.024 Uiso 1 1 calc R
H16B H 0.3222 0.7871 -0.1710 0.024 Uiso 1 1 calc R
N6 N 0.26365(14) 0.90142(9) -0.10640(9) 0.0162(3) Uani 1 1 d .
C17 C 0.13912(17) 0.93142(10) -0.13073(10) 0.0152(3) Uani 1 1 d .
C18 C 0.08197(18) 0.92138(13) -0.21827(11) 0.0199(3) Uani 1 1 d .
H18A H 0.1338 0.8907 -0.2630 0.024 Uiso 1 1 calc R
C19 C -0.04688(19) 0.95556(12) -0.23831(12) 0.0218(4) Uani 1 1 d .
H19A H -0.0840 0.9494 -0.2969 0.026 Uiso 1 1 calc R
C20 C -0.12340(17) 0.99970(12) -0.17176(11) 0.0201(3) Uani 1 1 d .
H20A H -0.2131 1.0239 -0.1840 0.024 Uiso 1 1 calc R
C21 C -0.06515(17) 1.00695(11) -0.08830(11) 0.0166(3) Uani 1 1 d .
H21A H -0.1178 1.0368 -0.0434 0.020 Uiso 1 1 calc R
N7 N 0.06230(14) 0.97457(8) -0.06524(9) 0.0129(3) Uani 1 1 d .

loop_
_atom_site_aniso_label
_atom_site_aniso_U_11
_atom_site_aniso_U_22
_atom_site_aniso_U_33
_atom_site_aniso_U_23
_atom_site_aniso_U_13
_atom_site_aniso_U_12
Co1 0.01078(10) 0.01385(9) 0.01296(10) -0.00008(8) 0.00069(8) 0.00023(8)
Co2 0.01090(10) 0.01396(10) 0.01228(9) -0.00120(9) 0.00008(7) -0.00053(8)
Cl1 0.01404(17) 0.0236(2) 0.01807(18) -0.00428(16) 0.00101(14) 0.00333(15)
N1 0.0143(7) 0.0174(7) 0.0175(7) 0.0008(5) 0.0012(5) 0.0014(5)
C1 0.0190(8) 0.0167(7) 0.0249(8) 0.0013(7) 0.0025(7) 0.0044(6)
C2 0.0177(8) 0.0182(8) 0.0238(9) 0.0036(7) 0.0007(7) 0.0031(7)
N2 0.0163(7) 0.0174(7) 0.0176(7) 0.0026(5) 0.0023(5) 0.0029(6)
C3 0.0146(8) 0.0162(8) 0.0149(8) -0.0006(6) -0.0007(6) -0.0033(6)
C4 0.0219(9) 0.0197(9) 0.0187(8) 0.0025(7) -0.0024(7) 0.0002(7)
C5 0.0326(10) 0.0261(9) 0.0149(8) 0.0040(7) -0.0010(7) -0.0027(8)
C6 0.0370(11) 0.0342(11) 0.0171(9) 0.0022(7) 0.0088(8) 0.0077(9)
C7 0.0271(9) 0.0267(9) 0.0188(8) 0.0007(8) 0.0054(7) 0.0045(8)
N3 0.0166(7) 0.0155(6) 0.0138(6) -0.0001(5) -0.0001(5) -0.0020(6)
C8 0.0125(7) 0.0224(8) 0.0244(8) 0.0011(7) 0.0000(6) 0.0021(6)
C9 0.0115(7) 0.0220(7) 0.0218(8) -0.0014(8) 0.0029(6) -0.0012(6)
N4 0.0109(6) 0.0170(7) 0.0182(7) -0.0005(5) 0.0013(5) -0.0010(5)
C10 0.0138(7) 0.0179(8) 0.0110(7) 0.0010(6) -0.0004(6) -0.0020(6)
C11 0.0157(8) 0.0215(8) 0.0162(8) 0.0021(7) -0.0002(6) -0.0044(6)
C12 0.0230(9) 0.0178(8) 0.0237(9) 0.0022(7) -0.0045(7) -0.0072(7)
C13 0.0245(9) 0.0149(8) 0.0272(9) -0.0007(7) -0.0033(7) 0.0011(7)
C14 0.0157(8) 0.0165(8) 0.0168(8) 0.0007(6) -0.0030(6) 0.0019(6)
N5 0.0120(6) 0.0154(6) 0.0125(6) 0.0007(5) -0.0021(5) -0.0012(5)
C15 0.0174(8) 0.0244(9) 0.0183(8) -0.0019(7) 0.0051(7) 0.0043(7)
C16 0.0202(9) 0.0247(8) 0.0154(8) -0.0048(7) 0.0032(7) 0.0051(7)
N6 0.0139(6) 0.0215(7) 0.0133(6) -0.0018(6) 0.0019(5) 0.0015(6)
C17 0.0174(8) 0.0123(7) 0.0160(7) 0.0009(6) 0.0027(6) -0.0019(6)
C18 0.0218(8) 0.0259(9) 0.0120(7) -0.0001(7) 0.0023(6) 0.0018(8)
C19 0.0243(9) 0.0272(9) 0.0139(8) 0.0008(7) -0.0024(7) 0.0009(8)
C20 0.0171(8) 0.0227(8) 0.0206(8) 0.0010(7) -0.0030(6) 0.0048(8)
C21 0.0156(7) 0.0161(7) 0.0182(7) -0.0001(7) 0.0006(6) 0.0000(7)
N7 0.0125(6) 0.0135(6) 0.0126(6) -0.0004(5) 0.0010(5) -0.0014(5)

loop_
_atom_type_symbol
_atom_type_description
_atom_type_scat_dispersion_real
_atom_type_scat_dispersion_imag
_atom_type_scat_source
C C 0.0033 0.0016 'International Tables Vol C Tables 4.2.6.8 and 6.1.1.4'
H H 0.0000 0.0000 'International Tables Vol C Tables 4.2.6.8 and 6.1.1.4'
N N 0.0061 0.0033 'International Tables Vol C Tables 4.2.6.8 and 6.1.1.4'
Cl Cl 0.1484 0.1585 'International Tables Vol C Tables 4.2.6.8 and 6.1.1.4'
Co Co 0.3494 0.9721 'International Tables Vol C Tables 4.2.6.8 and 6.1.1.4'

loop_
_geom_angle_atom_site_label_1
_geom_angle_atom_site_label_2
_geom_angle_atom_site_label_3
_geom_angle
N6 Co1 N2 122.19(6)
N6 Co1 N4 118.93(6)
N2 Co1 N4 118.30(6)
N6 Co1 N1 87.79(6)
N2 Co1 N1 87.01(6)
N4 Co1 N1 87.64(6)
N6 Co1 Co2 92.84(4)
N2 Co1 Co2 93.09(4)
N4 Co1 Co2 91.61(4)
N1 Co1 Co2 179.19(4)
N5 Co2 N7 110.88(5)
N5 Co2 N3 114.92(5)
N7 Co2 N3 127.79(5)
N5 Co2 Cl1 99.51(4)
N7 Co2 Cl1 98.76(4)
N3 Co2 Cl1 97.15(4)
N5 Co2 Co1 82.45(4)
N7 Co2 Co1 81.59(4)
N3 Co2 Co1 80.88(4)
Cl1 Co2 Co1 177.690(15)
C8 N1 C1 113.20(13)
C8 N1 C15 113.43(14)
C1 N1 C15 113.90(14)
C8 N1 Co1 104.91(10)
C1 N1 Co1 105.00(10)
C15 N1 Co1 105.22(10)
N1 C1 C2 109.84(13)
N1 C1 H1A 109.7
C2 C1 H1A 109.7
N1 C1 H1B 109.7
C2 C1 H1B 109.7
H1A C1 H1B 108.2
N2 C2 C1 107.79(13)
N2 C2 H2A 110.1
C1 C2 H2A 110.1
N2 C2 H2B 110.1
C1 C2 H2B 110.1
H2A C2 H2B 108.5
C3 N2 C2 120.55(14)
C3 N2 Co1 120.99(11)
C2 N2 Co1 113.77(11)
N2 C3 N3 116.10(14)
N2 C3 C4 123.63(15)
N3 C3 C4 120.27(15)
C5 C4 C3 120.06(16)
C5 C4 H4A 120.0
C3 C4 H4A 120.0
C4 C5 C6 119.40(17)
C4 C5 H5A 120.3
C6 C5 H5A 120.3
C7 C6 C5 118.70(17)
C7 C6 H6A 120.7
C5 C6 H6A 120.7
N3 C7 C6 124.04(18)
N3 C7 H7A 118.0
C6 C7 H7A 118.0
C7 N3 C3 117.45(14)
C7 N3 Co2 117.12(11)
C3 N3 Co2 125.14(11)
N1 C8 C9 111.15(13)
N1 C8 H8A 109.4
C9 C8 H8A 109.4
N1 C8 H8B 109.4
C9 C8 H8B 109.4
H8A C8 H8B 108.0
N4 C9 C8 108.45(13)
N4 C9 H9A 110.0
C8 C9 H9A 110.0
N4 C9 H9B 110.0
C8 C9 H9B 110.0
H9A C9 H9B 108.4
C10 N4 C9 120.61(13)
C10 N4 Co1 124.15(10)
C9 N4 Co1 113.60(10)
N4 C10 N5 116.14(14)
N4 C10 C11 124.21(14)
N5 C10 C11 119.64(15)
C12 C11 C10 120.50(15)
C12 C11 H11A 119.8
C10 C11 H11A 119.8
C11 C12 C13 119.51(16)
C11 C12 H12A 120.2
C13 C12 H12A 120.2
C14 C13 C12 118.10(17)
C14 C13 H13A 121.0
C12 C13 H13A 121.0
N5 C14 C13 124.28(16)
N5 C14 H14A 117.9
C13 C14 H14A 117.9
C14 N5 C10 117.97(14)
C14 N5 Co2 117.79(11)
C10 N5 Co2 124.24(11)
N1 C15 C16 111.52(13)
N1 C15 H15A 109.3
C16 C15 H15A 109.3
N1 C15 H15B 109.3
C16 C15 H15B 109.3
H15A C15 H15B 108.0
N6 C16 C15 108.64(13)
N6 C16 H16A 110.0
C15 C16 H16A 110.0
N6 C16 H16B 110.0
C15 C16 H16B 110.0
H16A C16 H16B 108.3
C17 N6 C16 122.11(14)
C17 N6 Co1 124.13(11)
C16 N6 Co1 113.69(10)
N6 C17 N7 116.17(14)
N6 C17 C18 124.24(15)
N7 C17 C18 119.59(14)
C19 C18 C17 120.57(16)
C19 C18 H18A 119.7
C17 C18 H18A 119.7
C18 C19 C20 119.41(16)
C18 C19 H19A 120.3
C20 C19 H19A 120.3
C21 C20 C19 118.07(15)
C21 C20 H20A 121.0
C19 C20 H20A 121.0
N7 C21 C20 124.73(15)
N7 C21 H21A 117.6
C20 C21 H21A 117.6
C21 N7 C17 117.61(14)
C21 N7 Co2 117.12(10)
C17 N7 Co2 125.23(11)

loop_
_geom_bond_atom_site_label_1
_geom_bond_atom_site_label_2
_geom_bond_distance
Co1 N6 1.8843(14)
Co1 N2 1.8907(14)
Co1 N4 1.8904(13)
Co1 N1 2.0157(14)
Co1 Co2 2.5022(3)
Co2 N5 2.0711(13)
Co2 N7 2.0770(14)
Co2 N3 2.0846(13)
Co2 Cl1 2.3525(4)
N1 C8 1.481(2)
N1 C1 1.484(2)
N1 C15 1.481(2)
C1 C2 1.535(3)
C1 H1A 0.9900
C1 H1B 0.9900
C2 N2 1.460(2)
C2 H2A 0.9900
C2 H2B 0.9900
N2 C3 1.337(2)
C3 N3 1.378(2)
C3 C4 1.430(2)
C4 C5 1.365(3)
C4 H4A 0.9500
C5 C6 1.394(3)
C5 H5A 0.9500
C6 C7 1.377(3)
C6 H6A 0.9500
C7 N3 1.358(2)
C7 H7A 0.9500
C8 C9 1.533(2)
C8 H8A 0.9900
C8 H8B 0.9900
C9 N4 1.4620(19)
C9 H9A 0.9900
C9 H9B 0.9900
N4 C10 1.333(2)
C10 N5 1.384(2)
C10 C11 1.424(2)
C11 C12 1.365(2)
C11 H11A 0.9500
C12 C13 1.402(3)
C12 H12A 0.9500
C13 C14 1.376(2)
C13 H13A 0.9500
C14 N5 1.353(2)
C14 H14A 0.9500
C15 C16 1.530(2)
C15 H15A 0.9900
C15 H15B 0.9900
C16 N6 1.469(2)
C16 H16A 0.9900
C16 H16B 0.9900
N6 C17 1.325(2)
C17 N7 1.383(2)
C17 C18 1.427(2)
C18 C19 1.369(3)
C18 H18A 0.9500
C19 C20 1.399(2)
C19 H19A 0.9500
C20 C21 1.372(2)
C20 H20A 0.9500
C21 N7 1.357(2)
C21 H21A 0.9500

loop_
_geom_torsion_atom_site_label_1
_geom_torsion_atom_site_label_2
_geom_torsion_atom_site_label_3
_geom_torsion_atom_site_label_4
_geom_torsion
N6 Co1 Co2 N5 -111.13(6)
N2 Co1 Co2 N5 126.40(6)
N4 Co1 Co2 N5 7.95(6)
N6 Co1 Co2 N7 1.39(5)
N2 Co1 Co2 N7 -121.08(6)
N4 Co1 Co2 N7 120.47(5)
N6 Co1 Co2 N3 132.01(6)
N2 Co1 Co2 N3 9.54(6)
N4 Co1 Co2 N3 -108.91(6)
N6 Co1 N1 C8 138.86(11)
N2 Co1 N1 C8 -98.73(11)
N4 Co1 N1 C8 19.77(11)
N6 Co1 N1 C1 -101.58(11)
N2 Co1 N1 C1 20.83(11)
N4 Co1 N1 C1 139.33(11)
N6 Co1 N1 C15 18.93(11)
N2 Co1 N1 C15 141.34(11)
N4 Co1 N1 C15 -100.15(11)
C8 N1 C1 C2 74.16(17)
C15 N1 C1 C2 -154.30(14)
Co1 N1 C1 C2 -39.70(15)
N1 C1 C2 N2 43.57(18)
C1 C2 N2 C3 178.35(14)
C1 C2 N2 Co1 -25.67(17)
N6 Co1 N2 C3 -115.59(13)
N4 Co1 N2 C3 73.21(14)
N1 Co1 N2 C3 158.92(13)
Co2 Co1 N2 C3 -20.28(13)
N6 Co1 N2 C2 88.55(13)
N4 Co1 N2 C2 -82.65(12)
N1 Co1 N2 C2 3.06(12)
Co2 Co1 N2 C2 -176.14(11)
C2 N2 C3 N3 176.54(14)
Co1 N2 C3 N3 22.3(2)
C2 N2 C3 C4 -4.3(2)
Co1 N2 C3 C4 -158.54(13)
N2 C3 C4 C5 -176.74(16)
N3 C3 C4 C5 2.4(3)
C3 C4 C5 C6 0.1(3)
C4 C5 C6 C7 -1.4(3)
C5 C6 C7 N3 0.3(3)
C6 C7 N3 C3 2.2(3)
C6 C7 N3 Co2 -171.92(16)
N2 C3 N3 C7 175.76(15)
C4 C3 N3 C7 -3.4(2)
N2 C3 N3 Co2 -10.7(2)
C4 C3 N3 Co2 170.14(12)
N5 Co2 N3 C7 94.09(13)
N7 Co2 N3 C7 -116.87(13)
Cl1 Co2 N3 C7 -9.91(13)
Co1 Co2 N3 C7 171.31(13)
N5 Co2 N3 C3 -79.49(13)
N7 Co2 N3 C3 69.55(14)
Cl1 Co2 N3 C3 176.51(12)
Co1 Co2 N3 C3 -2.28(12)
C1 N1 C8 C9 -151.18(14)
C15 N1 C8 C9 77.05(17)
Co1 N1 C8 C9 -37.25(15)
N1 C8 C9 N4 40.56(18)
C8 C9 N4 C10 170.85(14)
C8 C9 N4 Co1 -23.15(16)
N6 Co1 N4 C10 81.42(14)
N2 Co1 N4 C10 -107.09(13)
N1 Co1 N4 C10 167.58(13)
Co2 Co1 N4 C10 -12.71(13)
N6 Co1 N4 C9 -84.01(12)
N2 Co1 N4 C9 87.48(12)
N1 Co1 N4 C9 2.15(11)
Co2 Co1 N4 C9 -178.14(10)
C9 N4 C10 N5 174.96(14)
Co1 N4 C10 N5 10.5(2)
C9 N4 C10 C11 -5.4(2)
Co1 N4 C10 C11 -169.87(12)
N4 C10 C11 C12 -178.85(16)
N5 C10 C11 C12 0.8(2)
C10 C11 C12 C13 -0.7(3)
C11 C12 C13 C14 0.1(3)
C12 C13 C14 N5 0.5(3)
C13 C14 N5 C10 -0.4(2)
C13 C14 N5 Co2 179.18(13)
N4 C10 N5 C14 179.41(14)
C11 C10 N5 C14 -0.2(2)
N4 C10 N5 Co2 -0.1(2)
C11 C10 N5 Co2 -179.78(11)
N7 Co2 N5 C14 96.04(12)
N3 Co2 N5 C14 -109.75(12)
Cl1 Co2 N5 C14 -7.21(12)
Co1 Co2 N5 C14 174.01(12)
N7 Co2 N5 C10 -84.42(13)
N3 Co2 N5 C10 69.79(14)
Cl1 Co2 N5 C10 172.32(12)
Co1 Co2 N5 C10 -6.45(12)
C8 N1 C15 C16 -149.95(14)
C1 N1 C15 C16 78.62(18)
Co1 N1 C15 C16 -35.84(16)
N1 C15 C16 N6 39.0(2)
C15 C16 N6 C17 160.55(15)
C15 C16 N6 Co1 -22.36(17)
N2 Co1 N6 C17 94.10(14)
N4 Co1 N6 C17 -94.75(13)
N1 Co1 N6 C17 179.17(14)
Co2 Co1 N6 C17 -1.34(13)
N2 Co1 N6 C16 -82.92(13)
N4 Co1 N6 C16 88.23(12)
N1 Co1 N6 C16 2.15(12)
Co2 Co1 N6 C16 -178.36(11)
C16 N6 C17 N7 176.96(13)
Co1 N6 C17 N7 0.2(2)
C16 N6 C17 C18 -2.8(2)
Co1 N6 C17 C18 -179.57(12)
N6 C17 C18 C19 -179.02(16)
N7 C17 C18 C19 1.2(2)
C17 C18 C19 C20 -0.8(3)
C18 C19 C20 C21 0.1(3)
C19 C20 C21 N7 0.2(3)
C20 C21 N7 C17 0.2(2)
C20 C21 N7 Co2 178.07(14)
N6 C17 N7 C21 179.30(13)
C18 C17 N7 C21 -0.9(2)
N6 C17 N7 Co2 1.66(19)
C18 C17 N7 Co2 -178.59(11)
N5 Co2 N7 C21 -101.11(11)
N3 Co2 N7 C21 108.84(12)
Cl1 Co2 N7 C21 2.65(11)
Co1 Co2 N7 C21 -179.66(11)
N5 Co2 N7 C17 76.55(12)
N3 Co2 N7 C17 -73.50(13)
Cl1 Co2 N7 C17 -179.69(11)
Co1 Co2 N7 C17 -2.00(11)
